data_1545071
loop_
_publ_author_name
'Toumi, M.'
'Mhiri, T.'

_publ_section_title
;
 Crystal structure and spectroscopic studies of Na2Pb8(PO4)6
;
_journal_name_full 'Journal of the Ceramic Society of Japan'
_journal_page_first 904
_journal_page_last 908
_journal_volume 116
_journal_year 2008
_chemical_formula_sum 'Na2 O24 P6 Pb8'
_chemical_name_common Na2Pb8(PO4)6
_space_group_IT_number 176
_space_group_name_H-M_alt 'P 63/m'
_symmetry_space_group_name_Hall '-P 6c'
_symmetry_space_group_name_H-M 'P 63/m'
_cell_angle_alpha 90
_cell_angle_beta 90
_cell_angle_gamma 120
_cell_formula_units_Z 1
_cell_length_a 9.721(4)
_cell_length_b 9.721(4)
_cell_length_c 7.186(5)
_cell_volume 588.1(5)
_cod_data_source_file Na2Pb8P6O24.cif
_cod_data_source_block Na2Pb8P6O24
_cod_original_formula_sum 'Na2 Pb8 P6 O24'
_cod_database_code 1545071

loop_
_space_group_symop_operation_xyz
'x, y, z'
'-x, -y, -z'
'-y, x-y, z'
'y, -x+y, -z'
'-x+y, -x, z'
'x-y, x, -z'
'-x, -y, z+1/2'
'x, y, -z+1/2'
'y, -x+y, z+1/2'
'-y, x-y, -z+1/2'
'x-y, x, z+1/2'
'-x+y, -x, -z+1/2'

loop_
_atom_site_label
_atom_site_occupancy
_atom_site_fract_x
_atom_site_fract_y
_atom_site_fract_z
_atom_site_adp_type
_atom_site_B_iso_or_equiv
_atom_site_type_symbol
Pb1 0.5100 0.666667 0.333333 0.5104(4) Biso 1.152000 Pb
Na1 0.4890 0.666667 0.333333 0.5104(4) Biso 1.152000 Na
Pb2 0.9930 0.25640(10) 0.25798(10) 0.250000 Biso 1.264000 Pb
Na2 0.0070 0.25640(10) 0.25798(10) 0.250000 Biso 1.264000 Na
P1 1.0 0.3790(7) 0.3989(7) 0.750000 Biso 0.670000 P
O1 1.0 0.482(2) 0.32(2) 0.750000 Biso 1.200000 O
O2 1.0 0.479(2) 0.581(2) 0.750000 Biso 2.200000 O
O3 1.0 0.2700(10) 0.3480(10) 0.579(2) Biso 1.700000 O
